data_7126305
loop_
_publ_author_name
'Deka, Jugal Kishore Rai'
'Sahariah, Biswajit'
'Baruah, Kalpita'
'Bar, Arun Kumar'
'Sarma, Bani Kanta'

_publ_section_title
;
 Conformational control of N-methyl-N,N'-diacylhydrazines by noncovalent
 carbon bonding in solution.
;
_journal_issue 36
_journal_name_full 'Chemical communications (Cambridge, England)'
_journal_page_first 4874
_journal_page_last 4877
_journal_paper_doi 10.1039/d0cc00943a
_journal_volume 56
_journal_year 2020
_chemical_formula_moiety 'C11 H14 N2 O3, H2 O'
_chemical_formula_sum 'C11 H16 N2 O4'
_chemical_formula_weight 240.26
_space_group_crystal_system triclinic
_space_group_IT_number 2
_space_group_name_Hall '-P 1'
_space_group_name_H-M_alt 'P -1'
_atom_sites_solution_hydrogens mixed
_atom_sites_solution_primary dual
_audit_creation_date 2019-10-09
_audit_creation_method
;
Olex2 1.2
(compiled 2018.05.29 svn.r3508 for OlexSys, GUI svn.r5506)
;
_audit_update_record
;
2019-10-17 deposited with the CCDC.	2020-03-30 downloaded from the CCDC.
;
_cell_angle_alpha 87.473(5)
_cell_angle_beta 79.192(6)
_cell_angle_gamma 79.227(5)
_cell_formula_units_Z 2
_cell_length_a 6.8265(12)
_cell_length_b 7.2475(13)
_cell_length_c 13.022(2)
_cell_measurement_reflns_used 5616
_cell_measurement_temperature 299(2)
_cell_measurement_theta_max 26.32
_cell_measurement_theta_min 3.09
_cell_volume 621.65(18)
_computing_cell_refinement 'Bruker SAINT'
_computing_data_collection 'Bruker APEX2'
_computing_data_reduction 'Bruker SAINT'
_computing_molecular_graphics 'Olex2 (Dolomanov et al., 2009)'
_computing_publication_material 'Olex2 (Dolomanov et al., 2009)'
_computing_structure_refinement 'ShelXL (Sheldrick, 2015)'
_computing_structure_solution 'ShelXT (Sheldrick, 2015)'
_diffrn_ambient_temperature 299.09
_diffrn_measured_fraction_theta_full 0.995
_diffrn_measured_fraction_theta_max 0.995
_diffrn_measurement_device_type 'Bruker APEX-II CCD'
_diffrn_measurement_method '\f and \w scans'
_diffrn_radiation_type MoK\a
_diffrn_radiation_wavelength 0.71073
_diffrn_reflns_av_R_equivalents 0.0364
_diffrn_reflns_av_unetI/netI 0.0265
_diffrn_reflns_Laue_measured_fraction_full 0.995
_diffrn_reflns_Laue_measured_fraction_max 0.995
_diffrn_reflns_limit_h_max 8
_diffrn_reflns_limit_h_min -8
_diffrn_reflns_limit_k_max 8
_diffrn_reflns_limit_k_min -8
_diffrn_reflns_limit_l_max 15
_diffrn_reflns_limit_l_min -15
_diffrn_reflns_number 13404
_diffrn_reflns_point_group_measured_fraction_full 0.995
_diffrn_reflns_point_group_measured_fraction_max 0.995
_diffrn_reflns_theta_full 25.026
_diffrn_reflns_theta_max 25.026
_diffrn_reflns_theta_min 3.090
_diffrn_source X-ray
_exptl_absorpt_coefficient_mu 0.098
_exptl_absorpt_correction_T_max 0.985
_exptl_absorpt_correction_T_min 0.981
_exptl_absorpt_correction_type multi-scan
_exptl_absorpt_process_details SADABS
_exptl_crystal_colour colourless
_exptl_crystal_density_diffrn 1.284
_exptl_crystal_description block
_exptl_crystal_F_000 256
_exptl_crystal_size_max 0.283
_exptl_crystal_size_mid 0.165
_exptl_crystal_size_min 0.151
_exptl_transmission_factor_max 0.983
_exptl_transmission_factor_min 0.978
_refine_diff_density_max 0.219
_refine_diff_density_min -0.159
_refine_diff_density_rms 0.042
_refine_ls_extinction_method none
_refine_ls_goodness_of_fit_ref 1.075
_refine_ls_hydrogen_treatment mixed
_refine_ls_matrix_type full
_refine_ls_number_parameters 213
_refine_ls_number_reflns 2179
_refine_ls_number_restraints 7
_refine_ls_restrained_S_all 1.073
_refine_ls_R_factor_all 0.0777
_refine_ls_R_factor_gt 0.0621
_refine_ls_shift/su_max 0.000
_refine_ls_shift/su_mean 0.000
_refine_ls_structure_factor_coef Fsqd
_refine_ls_weighting_details 'w=1/[\s^2^(Fo^2^)+(0.0974P)^2^+0.2375P] where P=(Fo^2^+2Fc^2^)/3'
_refine_ls_weighting_scheme calc
_refine_ls_wR_factor_gt 0.1756
_refine_ls_wR_factor_ref 0.1923
_reflns_Friedel_coverage 0.000
_reflns_number_gt 1696
_reflns_number_total 2179
_reflns_threshold_expression 'I > 2\s(I)'
_cod_data_source_file d0cc00943a2.cif
_cod_data_source_block OMePh-NH_NMe-Me
_cod_depositor_comments
;
The following automatic conversions were performed:

data item '_exptl_absorpt_correction_type' value 'Multi-scan' was
changed to 'multi-scan' in accordance with the
/home/data/users/saulius/crontab/automatic-downloads/rss-feeds/RSC/lib/dictionaries/cif_core.dic
dictionary named 'cif_core.dic' version 2.4.2 last updated on
2011-04-26.

Automatic conversion script
Id: cif_fix_values 7556 2019-12-06 15:28:31Z antanas 

 Adding full bibliography for 7126305--7126311.cif.
;
_cod_original_cell_volume 621.66(18)
_cod_database_code 7126305
_shelx_shelxl_version_number 2018/3
_shelx_space_group_comment
;
The symmetry employed for this shelxl refinement is uniquely defined
by the following loop, which should always be used as a source of
symmetry information in preference to the above space-group names.
They are only intended as comments.
;
_shelx_estimated_absorpt_t_max 0.985
_shelx_estimated_absorpt_t_min 0.973
_olex2_refinement_description
;
1. Fixed Uiso
 At 1.2 times of:
  All C(H) groups, All N(H) groups
 At 1.5 times of:
  All C(H,H,H) groups, All C(H,H,H,H,H,H) groups, All O(H,H) groups
2. Restrained distances
 C10A-O3A
 1.25 with sigma of 0.025
3. Uiso/Uaniso restraints and constraints
Uanis(N1) \\sim Ueq: with sigma of 0.05 and sigma for terminal atoms of 0.1
4. Others
 Sof(O3A)=1-FVAR(1)
 Sof(O3)=FVAR(1)
 Sof(N1A)=1-FVAR(2)
 Sof(N1)=FVAR(2)
 Fixed Sof: H1A(0.35) H9AA(0.65) H9AB(0.65) H9AC(0.65) H9BD(0.35) H9BE(0.35)
 H9BF(0.35) N2A(0.65) C10A(0.35) C10B(0.65) N2B(0.35) H1(0.65)
5.a Free rotating group:
 O4(H4A,H4B)
5.b Aromatic/amide H refined with riding coordinates:
 N1(H1A), C5(H5), C6(H6), C3(H3), C2(H2)
5.c Idealised Me refined as rotating group:
 C9(H9AA,H9AB,H9AC), C9(H9BD,H9BE,H9BF), C7(H7A,H7B,H7C)
;
_olex2_submission_special_instructions 'No special instructions were received'

loop_
_space_group_symop_operation_xyz
'x, y, z'
'-x, -y, -z'

loop_
_atom_site_label
_atom_site_type_symbol
_atom_site_fract_x
_atom_site_fract_y
_atom_site_fract_z
_atom_site_U_iso_or_equiv
_atom_site_adp_type
_atom_site_occupancy
_atom_site_site_symmetry_order
_atom_site_calc_flag
_atom_site_refinement_flags_posn
_atom_site_refinement_flags_adp
_atom_site_refinement_flags_occupancy
_atom_site_disorder_assembly
_atom_site_disorder_group
O1 O 0.8474(3) 0.8140(3) 0.30379(13) 0.0732(6) Uani 1 1 d . . . . .
O2 O 0.1903(3) 0.6972(3) 0.69851(15) 0.0809(7) Uani 1 1 d . . . . .
O4 O -0.1659(3) 0.6641(4) 0.83492(17) 0.0950(9) Uani 1 1 d . . . . .
H4A H -0.156583 0.574683 0.879259 0.143 Uiso 1 1 d G . . . .
H4B H -0.047977 0.675289 0.803066 0.143 Uiso 1 1 d G . . . .
O3 O 0.172(3) 0.678(4) 1.0292(11) 0.062(3) Uani 0.55(10) 1 d . . P A 1
N1 N 0.4580(12) 0.659(4) 0.7796(6) 0.062(4) Uani 0.88(6) 1 d . U P A 1
H1A H 0.579962 0.598641 0.775793 0.075 Uiso 0.35 1 calc R . P A 2
C1 C 0.7461(4) 0.7798(3) 0.40108(17) 0.0521(6) Uani 1 1 d . . . . .
C4 C 0.5091(3) 0.7202(3) 0.59408(17) 0.0484(6) Uani 1 1 d . . . . .
C5 C 0.4241(4) 0.7577(4) 0.50520(19) 0.0574(7) Uani 1 1 d . . . . .
H5 H 0.285596 0.762608 0.509959 0.069 Uiso 1 1 calc R . . . .
C6 C 0.5402(4) 0.7876(4) 0.41055(19) 0.0605(7) Uani 1 1 d . . . . .
H6 H 0.479663 0.813406 0.351954 0.073 Uiso 1 1 calc R . . . .
C3 C 0.7158(4) 0.7103(4) 0.58351(19) 0.0586(7) Uani 1 1 d . . . . .
H3 H 0.776575 0.684287 0.642025 0.070 Uiso 1 1 calc R . . . .
C11 C 0.3718(4) 0.6938(4) 0.6939(2) 0.0590(7) Uani 1 1 d . . . . .
C2 C 0.8337(4) 0.7381(4) 0.4883(2) 0.0617(7) Uani 1 1 d . . . . .
H2 H 0.973024 0.728844 0.482821 0.074 Uiso 1 1 calc R . . . .
C9 C 0.3394(5) 0.3959(4) 0.8880(2) 0.0688(8) Uani 1 1 d . . . . .
H9AA H 0.301939 0.348459 0.828172 0.103 Uiso 0.65 1 calc GR . P B 1
H9AB H 0.241240 0.379110 0.949229 0.103 Uiso 0.65 1 calc GR . P B 1
H9AC H 0.470576 0.328938 0.896795 0.103 Uiso 0.65 1 calc GR . P B 1
H9BD H 0.314356 0.297661 0.937880 0.103 Uiso 0.35 1 calc GR . P C 2
H9BE H 0.480755 0.375585 0.856983 0.103 Uiso 0.35 1 calc GR . P C 2
H9BF H 0.260041 0.395434 0.834477 0.103 Uiso 0.35 1 calc GR . P C 2
C7 C 1.0568(4) 0.8220(6) 0.2917(2) 0.0845(10) Uani 1 1 d . . . . .
H7A H 1.109322 0.845691 0.219569 0.127 Uiso 1 1 calc GR . . . .
H7B H 1.128866 0.704575 0.313428 0.127 Uiso 1 1 calc GR . . . .
H7C H 1.073805 0.921318 0.333766 0.127 Uiso 1 1 calc GR . . . .
N2A N 0.3462(5) 0.5930(7) 0.8726(3) 0.0544(8) Uani 0.65 1 d . . P A 1
C10A C 0.2828(12) 0.5786(15) 0.9411(8) 0.0543(17) Uani 0.35 1 d D . P A 2
C10B C 0.2645(7) 0.7218(8) 0.9475(4) 0.0546(9) Uani 0.65 1 d . . P A .
N2B N 0.3317(10) 0.7319(12) 0.8817(7) 0.0560(16) Uani 0.35 1 d . . P A .
H1 H 0.594(6) 0.692(5) 0.782(3) 0.049(9) Uiso 0.65 1 d . . P . .
O3A O 0.185(4) 0.613(9) 1.0333(14) 0.084(6) Uani 0.45(10) 1 d D . P A 2
N1A N 0.448(7) 0.740(13) 0.787(3) 0.058(9) Uani 0.12(6) 1 d . . P A 2
C8 C 0.2856(7) 0.9208(5) 0.9236(3) 0.0778(9) Uani 1 1 d . . . . .
H8A H 0.429(7) 0.931(5) 0.906(3) 0.114(13) Uiso 1 1 d . . . . .
H8B H 0.229(7) 0.976(6) 0.992(4) 0.123(14) Uiso 1 1 d . . . . .
H8C H 0.204(7) 0.966(6) 0.883(4) 0.125(16) Uiso 1 1 d . . . . .

loop_
_atom_site_aniso_label
_atom_site_aniso_U_11
_atom_site_aniso_U_22
_atom_site_aniso_U_33
_atom_site_aniso_U_23
_atom_site_aniso_U_13
_atom_site_aniso_U_12
O1 0.0606(11) 0.1200(16) 0.0432(10) 0.0114(9) -0.0079(8) -0.0316(11)
O2 0.0447(11) 0.1333(18) 0.0651(12) 0.0185(11) -0.0068(8) -0.0254(10)
O4 0.0489(11) 0.169(2) 0.0686(13) 0.0373(14) -0.0120(9) -0.0303(13)
O3 0.071(4) 0.072(7) 0.039(4) 0.013(3) 0.005(2) -0.018(4)
N1 0.043(2) 0.100(10) 0.042(2) 0.013(3) -0.0015(14) -0.019(3)
C1 0.0516(13) 0.0641(14) 0.0422(12) 0.0014(10) -0.0081(10) -0.0151(11)
C4 0.0446(12) 0.0519(12) 0.0485(13) 0.0053(10) -0.0079(10) -0.0103(9)
C5 0.0420(12) 0.0790(17) 0.0568(14) 0.0029(12) -0.0151(10) -0.0200(11)
C6 0.0550(14) 0.0873(18) 0.0459(13) 0.0038(12) -0.0186(11) -0.0220(12)
C3 0.0440(13) 0.0856(17) 0.0453(13) 0.0144(11) -0.0112(10) -0.0099(11)
C11 0.0414(13) 0.0811(17) 0.0547(14) 0.0105(12) -0.0073(10) -0.0154(11)
C2 0.0382(12) 0.0934(19) 0.0527(14) 0.0102(12) -0.0085(10) -0.0124(12)
C9 0.0790(19) 0.0661(16) 0.0645(16) 0.0084(13) -0.0128(14) -0.0238(14)
C7 0.0593(17) 0.134(3) 0.0568(16) 0.0144(17) 0.0020(13) -0.0255(17)
N2A 0.0535(19) 0.064(3) 0.047(2) 0.0070(18) -0.0021(16) -0.0241(17)
C10A 0.048(4) 0.071(7) 0.047(6) 0.011(4) -0.011(4) -0.021(4)
C10B 0.050(2) 0.069(4) 0.049(3) 0.007(2) -0.015(2) -0.016(2)
N2B 0.052(4) 0.067(6) 0.045(4) 0.006(4) 0.003(3) -0.014(3)
O3A 0.085(6) 0.112(17) 0.055(4) 0.029(7) -0.005(3) -0.031(8)
N1A 0.047(13) 0.04(3) 0.07(2) -0.013(15) 0.007(10) 0.004(13)
C8 0.095(3) 0.0639(18) 0.073(2) 0.0026(16) -0.0110(19) -0.0157(17)

loop_
_atom_type_symbol
_atom_type_description
_atom_type_scat_dispersion_real
_atom_type_scat_dispersion_imag
_atom_type_scat_source
C C 0.0033 0.0016 'International Tables Vol C Tables 4.2.6.8 and 6.1.1.4'
H H 0.0000 0.0000 'International Tables Vol C Tables 4.2.6.8 and 6.1.1.4'
N N 0.0061 0.0033 'International Tables Vol C Tables 4.2.6.8 and 6.1.1.4'
O O 0.0106 0.0060 'International Tables Vol C Tables 4.2.6.8 and 6.1.1.4'

loop_
_geom_angle_atom_site_label_1
_geom_angle_atom_site_label_2
_geom_angle_atom_site_label_3
_geom_angle
_geom_angle_site_symmetry_1
_geom_angle_site_symmetry_3
_geom_angle_publ_flag
C1 O1 C7 118.2(2) . . ?
C11 N1 N2A 119.4(4) . . ?
C11 N1 N2B 117.1(11) . . ?
N2A N1 N2B 40.1(4) . . ?
O1 C1 C6 116.1(2) . . ?
O1 C1 C2 125.1(2) . . ?
C2 C1 C6 118.9(2) . . ?
C5 C4 C11 117.6(2) . . ?
C3 C4 C5 117.7(2) . . ?
C3 C4 C11 124.6(2) . . ?
C6 C5 C4 121.1(2) . . ?
C5 C6 C1 120.7(2) . . ?
C2 C3 C4 121.4(2) . . ?
O2 C11 N1 121.3(3) . . ?
O2 C11 C4 122.1(2) . . ?
O2 C11 N1A 120.2(18) . . ?
N1 C11 C4 116.5(3) . . ?
N1A C11 C4 113(3) . . ?
C3 C2 C1 120.2(2) . . ?
N1 N2A C9 121.0(11) . . ?
C10B N2A N1 115.9(12) . . ?
C10B N2A C9 122.9(5) . . ?
N2B N2A N1 74.2(13) . . ?
N2B N2A C9 164.8(7) . . ?
N2B N2A C10B 41.9(4) . . ?
C10B C10A C9 156.6(10) . . ?
C10B C10A N2B 40.6(5) . . ?
C10B C10A O3A 76(3) . . ?
N2B C10A C9 116.2(10) . . ?
O3A C10A C9 127(3) . . ?
O3A C10A N2B 116(3) . . ?
O3 C10B N2A 120.5(13) . . ?
O3 C10B C8 121.3(12) . . ?
N2A C10B C8 118.1(6) . . ?
C10A C10B O3A 60(2) . . ?
C10A C10B C8 161.1(9) . . ?
N2B C10B O3 168.3(14) . . ?
N2B C10B N2A 48.1(6) . . ?
N2B C10B C10A 91.4(8) . . ?
N2B C10B O3A 151(2) . . ?
N2B C10B C8 70.0(8) . . ?
O3A C10B C8 139(2) . . ?
N2A N2B N1 65.8(11) . . ?
N2A N2B C8 164.4(9) . . ?
C10A N2B C8 122.3(10) . . ?
C10B N2B N1 155.3(13) . . ?
C10B N2B N2A 90.0(8) . . ?
C10B N2B C10A 48.0(6) . . ?
C10B N2B N1A 175(2) . . ?
C10B N2B C8 74.4(9) . . ?
N1A N2B C10A 130(4) . . ?
N1A N2B C8 107(4) . . ?
C8 N2B N1 129.7(10) . . ?
C10A O3A C10B 44.4(10) . . ?
N2B N1A C11 119(5) . . ?
N2B C8 C10B 35.6(3) . . ?

loop_
_geom_bond_atom_site_label_1
_geom_bond_atom_site_label_2
_geom_bond_distance
_geom_bond_site_symmetry_2
_geom_bond_publ_flag
O1 C1 1.361(3) . ?
O1 C7 1.420(3) . ?
O2 C11 1.225(3) . ?
O3 C10B 1.193(17) . ?
N1 C11 1.349(5) . ?
N1 N2A 1.422(7) . ?
N1 N2B 1.500(18) . ?
C1 C6 1.378(3) . ?
C1 C2 1.377(3) . ?
C4 C5 1.384(3) . ?
C4 C3 1.380(3) . ?
C4 C11 1.481(3) . ?
C5 C6 1.367(3) . ?
C3 C2 1.375(3) . ?
C11 N1A 1.47(6) . ?
C9 N2A 1.442(6) . ?
C9 C10A 1.473(12) . ?
N2A C10B 1.347(7) . ?
N2A N2B 1.003(7) . ?
C10A C10B 1.027(9) . ?
C10A N2B 1.382(11) . ?
C10A O3A 1.27(2) . ?
C10B N2B 0.900(7) . ?
C10B O3A 1.42(4) . ?
C10B C8 1.489(7) . ?
N2B N1A 1.34(5) . ?
N2B C8 1.453(10) . ?
